data_1503684
loop_
_publ_author_name
'Sang, Yi Shu'
'Zhou, Chun Yan'
'Lu, Ai Jun'
'Yin, Xiao Jin'
'Min, Zhi Da'
'Tan, Ren Xiang'

_publ_section_title
;
 Protolimonoids from Melia toosendan.
;
_journal_issue 5
_journal_name_full 'Journal of natural products'
_journal_page_first 917
_journal_page_last 920
_journal_paper_doi 10.1021/np800669c
_journal_volume 72
_journal_year 2009
_chemical_formula_sum 'C30 H48 O4'
_chemical_formula_weight 472.68
_chemical_name_systematic
; 
 ? 
;
_space_group_IT_number 4
_symmetry_cell_setting monoclinic
_symmetry_space_group_name_Hall 'P 2yb'
_symmetry_space_group_name_H-M 'P 1 21 1'
_atom_sites_solution_hydrogens geom
_atom_sites_solution_primary direct
_atom_sites_solution_secondary difmap
_audit_creation_method SHELXL-97
_cell_angle_alpha 90.00
_cell_angle_beta 99.96(3)
_cell_angle_gamma 90.00
_cell_formula_units_Z 2
_cell_length_a 7.6910(15)
_cell_length_b 10.688(2)
_cell_length_c 16.499(3)
_cell_measurement_reflns_used 25
_cell_measurement_temperature 293(2)
_cell_measurement_theta_max 12
_cell_measurement_theta_min 9
_cell_volume 1335.8(5)
_computing_cell_refinement 'CAD4 EXPRESS'
_computing_data_collection 'CAD4 EXPRESS(Enraf-Nonius,1994)'
_computing_data_reduction 'XCAD4(Harms & Wocadlo,1995)'
_computing_structure_refinement 'SHELXL-97 (Sheldrick, 1997)'
_computing_structure_solution 'SHELXS-97 (Sheldrick, 1990)'
_diffrn_ambient_temperature 293(2)
_diffrn_measured_fraction_theta_full 0.999
_diffrn_measured_fraction_theta_max 0.999
_diffrn_measurement_device_type 'Nonius cad4'
_diffrn_measurement_method \w/2\q
_diffrn_radiation_monochromator graphite
_diffrn_radiation_source 'fine-focus sealed tube'
_diffrn_radiation_type MoK\a
_diffrn_radiation_wavelength 0.71073
_diffrn_reflns_av_R_equivalents 0.0336
_diffrn_reflns_av_sigmaI/netI 0.0616
_diffrn_reflns_limit_h_max 9
_diffrn_reflns_limit_h_min -9
_diffrn_reflns_limit_k_max 12
_diffrn_reflns_limit_k_min 0
_diffrn_reflns_limit_l_max 19
_diffrn_reflns_limit_l_min 0
_diffrn_reflns_number 2742
_diffrn_reflns_theta_full 25.17
_diffrn_reflns_theta_max 25.17
_diffrn_reflns_theta_min 1.25
_diffrn_standards_decay_% 1
_diffrn_standards_interval_count 200
_diffrn_standards_interval_time 2h
_diffrn_standards_number 3
_exptl_absorpt_coefficient_mu 0.076
_exptl_absorpt_correction_T_max 0.9962
_exptl_absorpt_correction_T_min 0.9850
_exptl_absorpt_correction_type psi-scan
_exptl_crystal_density_diffrn 1.175
_exptl_crystal_density_method 'not measured'
_exptl_crystal_F_000 520
_exptl_crystal_size_max 0.20
_exptl_crystal_size_mid 0.05
_exptl_crystal_size_min 0.05
_refine_diff_density_max 0.293
_refine_diff_density_min -0.341
_refine_diff_density_rms 0.077
_refine_ls_abs_structure_details 'Flack H D (1983), Acta Cryst. A39, 876-881'
_refine_ls_abs_structure_Flack -3(5)
_refine_ls_extinction_method none
_refine_ls_goodness_of_fit_ref 1.040
_refine_ls_hydrogen_treatment constr
_refine_ls_matrix_type full
_refine_ls_number_parameters 295
_refine_ls_number_reflns 2544
_refine_ls_number_restraints 1
_refine_ls_restrained_S_all 1.040
_refine_ls_R_factor_all 0.1272
_refine_ls_R_factor_gt 0.0816
_refine_ls_shift/su_max 0.000
_refine_ls_shift/su_mean 0.000
_refine_ls_structure_factor_coef Fsqd
_refine_ls_weighting_details 'calc w=1/[\s^2^(Fo^2^)+(0.1000P)^2^+3.0000P] where P=(Fo^2^+2Fc^2^)/3'
_refine_ls_weighting_scheme calc
_refine_ls_wR_factor_gt 0.1922
_refine_ls_wR_factor_ref 0.2600
_reflns_number_gt 1699
_reflns_number_total 2544
_reflns_threshold_expression >2sigma(I)
_cod_data_source_file np800669c_si_001.cif
_cod_data_source_block x
_cod_depositor_comments
;
The following automatic conversions were performed:

'_symmetry_cell_setting' value 'Monoclinic' changed to 'monoclinic'
according to /home/saulius/struct/CIF-dictionaries/cif_core.dic
dictionary named 'cif_core.dic' version 2.4.2 from 2011-04-26.

Automatic conversion script
Id: cif_fix_values 1715 2011-07-08 13:25:40Z adriana 
;
_cod_original_sg_symbol_H-M P21
_cod_database_code 1503684

loop_
_symmetry_equiv_pos_as_xyz
'x, y, z'
'-x, y+1/2, -z'

loop_
_atom_site_label
_atom_site_type_symbol
_atom_site_fract_x
_atom_site_fract_y
_atom_site_fract_z
_atom_site_U_iso_or_equiv
_atom_site_adp_type
_atom_site_occupancy
_atom_site_symmetry_multiplicity
_atom_site_calc_flag
_atom_site_refinement_flags
O1 O 0.2761(10) 1.9516(11) -0.0486(5) 0.100(3) Uani 1 1 d .
C1 C 0.5281(12) 1.7787(10) 0.1090(6) 0.060(3) Uani 1 1 d .
H1A H 0.6396 1.7870 0.1465 0.072 Uiso 1 1 calc R
H1B H 0.5464 1.7230 0.0649 0.072 Uiso 1 1 calc R
O2 O 0.3218(8) 1.1795(6) 0.4122(3) 0.0581(17) Uani 1 1 d .
H2A H 0.3738 1.1143 0.4273 0.087 Uiso 1 1 calc R
C2 C 0.4720(13) 1.9042(9) 0.0739(7) 0.061(3) Uani 1 1 d .
H2B H 0.4636 1.9614 0.1187 0.074 Uiso 1 1 calc R
H2C H 0.5621 1.9360 0.0448 0.074 Uiso 1 1 calc R
O3 O 0.5221(8) 0.9751(6) 0.3981(4) 0.0549(16) Uani 1 1 d .
H3A H 0.5440 0.9039 0.4154 0.082 Uiso 1 1 calc R
C3 C 0.3016(14) 1.9025(11) 0.0171(6) 0.065(3) Uani 1 1 d .
O4 O 0.7445(9) 0.7767(8) 0.4403(4) 0.072(2) Uani 1 1 d .
H4A H 0.7567 0.7585 0.4892 0.108 Uiso 1 1 calc R
C4 C 0.1429(13) 1.8351(9) 0.0452(6) 0.056(2) Uani 1 1 d .
C5 C 0.2117(10) 1.7149(8) 0.0953(5) 0.0418(19) Uani 1 1 d .
H5A H 0.2306 1.6534 0.0536 0.050 Uiso 1 1 calc R
C6 C 0.0641(11) 1.6565(10) 0.1381(6) 0.052(2) Uani 1 1 d .
H6A H 0.0167 1.7206 0.1697 0.063 Uiso 1 1 calc R
H6B H -0.0313 1.6264 0.0963 0.063 Uiso 1 1 calc R
C7 C 0.1346(13) 1.5492(10) 0.1945(6) 0.057(2) Uani 1 1 d .
H7A H 0.0519 1.5014 0.2157 0.068 Uiso 1 1 calc R
C8 C 0.3026(10) 1.5168(7) 0.2165(5) 0.035 Uani 1 1 d .
C9 C 0.4442(10) 1.5826(8) 0.1781(5) 0.0383(18) Uani 1 1 d .
H9A H 0.4431 1.5405 0.1253 0.046 Uiso 1 1 calc R
C10 C 0.3898(10) 1.7207(9) 0.1556(5) 0.044(2) Uani 1 1 d .
C11 C 0.6349(10) 1.5628(9) 0.2270(6) 0.050(2) Uani 1 1 d .
H11A H 0.7186 1.5915 0.1934 0.060 Uiso 1 1 calc R
H11B H 0.6498 1.6147 0.2760 0.060 Uiso 1 1 calc R
C12 C 0.6809(10) 1.4248(9) 0.2535(6) 0.049(2) Uani 1 1 d .
H12A H 0.7504 1.3888 0.2156 0.059 Uiso 1 1 calc R
H12B H 0.7539 1.4255 0.3077 0.059 Uiso 1 1 calc R
C13 C 0.5204(9) 1.3402(8) 0.2561(4) 0.0372(18) Uani 1 1 d .
C14 C 0.3656(10) 1.4187(9) 0.2804(5) 0.045(2) Uani 1 1 d .
C15 C 0.2346(11) 1.3178(8) 0.2945(6) 0.051(2) Uani 1 1 d .
H15A H 0.1599 1.3472 0.3323 0.061 Uiso 1 1 calc R
H15B H 0.1604 1.2949 0.2430 0.061 Uiso 1 1 calc R
C16 C 0.3441(10) 1.2071(10) 0.3307(5) 0.047(2) Uani 1 1 d .
H16A H 0.3048 1.1339 0.2966 0.056 Uiso 1 1 calc R
C17 C 0.5389(12) 1.2362(8) 0.3206(5) 0.045(2) Uani 1 1 d .
H17A H 0.5968 1.2735 0.3725 0.054 Uiso 1 1 calc R
C18 C 0.4618(11) 1.2806(9) 0.1706(5) 0.048(2) Uani 1 1 d .
H18A H 0.5574 1.2324 0.1562 0.072 Uiso 1 1 calc R
H18B H 0.4294 1.3452 0.1304 0.072 Uiso 1 1 calc R
H18C H 0.3623 1.2269 0.1720 0.072 Uiso 1 1 calc R
C19 C 0.3798(13) 1.7931(10) 0.2336(6) 0.061(3) Uani 1 1 d .
H19A H 0.3464 1.8780 0.2199 0.091 Uiso 1 1 calc R
H19B H 0.4931 1.7919 0.2688 0.091 Uiso 1 1 calc R
H19C H 0.2937 1.7552 0.2616 0.091 Uiso 1 1 calc R
C20 C 0.6456(12) 1.1207(9) 0.3069(5) 0.050(2) Uani 1 1 d .
H20A H 0.5808 1.0757 0.2593 0.061 Uiso 1 1 calc R
C21 C 0.6763(11) 1.0301(8) 0.3795(5) 0.043(2) Uani 1 1 d .
H21A H 0.7316 1.0774 0.4281 0.052 Uiso 1 1 calc R
C22 C 0.8370(11) 1.1409(10) 0.2917(6) 0.053(2) Uani 1 1 d .
H22A H 0.8371 1.1558 0.2338 0.063 Uiso 1 1 calc R
H22B H 0.8893 1.2128 0.3226 0.063 Uiso 1 1 calc R
C23 C 0.9424(12) 1.0226(9) 0.3200(6) 0.055(2) Uani 1 1 d .
H23A H 1.0454 1.0432 0.3606 0.066 Uiso 1 1 calc R
H23B H 0.9812 0.9820 0.2737 0.066 Uiso 1 1 calc R
C24 C 0.8162(12) 0.9353(9) 0.3581(5) 0.047(2) Uani 1 1 d .
H24A H 0.7550 0.8839 0.3128 0.057 Uiso 1 1 calc R
C25 C 0.8993(13) 0.8437(10) 0.4248(6) 0.060(3) Uani 1 1 d .
C26 C 0.9925(17) 0.9084(11) 0.5027(7) 0.072(3) Uani 1 1 d .
H26A H 1.0421 0.8465 0.5422 0.108 Uiso 1 1 calc R
H26B H 0.9092 0.9585 0.5254 0.108 Uiso 1 1 calc R
H26C H 1.0851 0.9609 0.4896 0.108 Uiso 1 1 calc R
C27 C 1.0257(16) 0.7572(14) 0.3917(8) 0.089 Uani 1 1 d .
H27A H 1.0770 0.7001 0.4341 0.133 Uiso 1 1 calc R
H27B H 1.1175 0.8055 0.3740 0.133 Uiso 1 1 calc R
H27C H 0.9631 0.7108 0.3459 0.133 Uiso 1 1 calc R
C28 C 0.0691(16) 1.9353(11) 0.0984(8) 0.080(3) Uani 1 1 d .
H28A H 0.0292 2.0066 0.0649 0.120 Uiso 1 1 calc R
H28B H 0.1604 1.9606 0.1427 0.120 Uiso 1 1 calc R
H28C H -0.0279 1.9006 0.1206 0.120 Uiso 1 1 calc R
C29 C 0.0125(16) 1.7992(13) -0.0310(8) 0.099(5) Uani 1 1 d .
H29A H -0.0287 1.8733 -0.0612 0.148 Uiso 1 1 calc R
H29D H -0.0858 1.7561 -0.0150 0.148 Uiso 1 1 calc R
H29B H 0.0694 1.7454 -0.0650 0.148 Uiso 1 1 calc R
C30 C 0.4187(14) 1.4886(10) 0.3644(5) 0.060(3) Uani 1 1 d .
H30D H 0.3194 1.5352 0.3762 0.091 Uiso 1 1 calc R
H30A H 0.5146 1.5447 0.3611 0.091 Uiso 1 1 calc R
H30B H 0.4546 1.4287 0.4074 0.091 Uiso 1 1 calc R

loop_
_atom_site_aniso_label
_atom_site_aniso_U_11
_atom_site_aniso_U_22
_atom_site_aniso_U_33
_atom_site_aniso_U_23
_atom_site_aniso_U_13
_atom_site_aniso_U_12
O1 0.078(5) 0.147(9) 0.082(5) 0.054(6) 0.032(4) 0.014(6)
C1 0.061(6) 0.055(6) 0.069(6) 0.017(5) 0.021(5) -0.003(5)
O2 0.072(4) 0.060(4) 0.050(3) 0.005(3) 0.032(3) 0.000(3)
C2 0.063(6) 0.045(6) 0.083(7) 0.014(5) 0.031(5) 0.008(5)
O3 0.057(4) 0.050(4) 0.060(4) 0.006(3) 0.016(3) -0.002(3)
C3 0.077(7) 0.068(7) 0.055(6) 0.020(5) 0.028(5) 0.019(6)
O4 0.085(5) 0.075(5) 0.055(4) 0.017(4) 0.009(3) -0.020(4)
C4 0.067(6) 0.042(5) 0.057(6) 0.003(5) 0.007(5) -0.004(5)
C5 0.046(4) 0.038(5) 0.044(4) -0.005(4) 0.014(3) 0.001(4)
C6 0.041(5) 0.057(6) 0.054(5) 0.003(5) -0.005(4) -0.007(4)
C7 0.059(6) 0.058(6) 0.054(5) 0.013(5) 0.013(4) -0.010(5)
C8 0.035 0.035 0.035 0.000 0.006 0.000
C9 0.033(4) 0.042(5) 0.041(4) -0.008(4) 0.009(3) -0.009(3)
C10 0.036(4) 0.058(6) 0.039(4) 0.002(4) 0.008(3) 0.005(4)
C11 0.033(4) 0.054(5) 0.062(5) 0.021(5) 0.004(4) -0.003(4)
C12 0.037(4) 0.052(5) 0.058(5) 0.016(5) 0.007(4) -0.014(4)
C13 0.031(4) 0.049(5) 0.032(4) 0.004(4) 0.008(3) -0.007(4)
C14 0.040(4) 0.049(5) 0.048(4) 0.000(4) 0.015(4) -0.001(4)
C15 0.045(5) 0.050(6) 0.059(5) -0.004(4) 0.015(4) -0.024(4)
C16 0.042(4) 0.065(6) 0.035(4) 0.003(4) 0.010(3) -0.003(4)
C17 0.064(5) 0.032(4) 0.041(4) -0.004(4) 0.018(4) -0.006(4)
C18 0.051(5) 0.048(5) 0.049(5) -0.006(4) 0.017(4) -0.012(4)
C19 0.072(6) 0.050(6) 0.057(6) -0.005(5) 0.003(5) 0.001(5)
C20 0.066(6) 0.048(5) 0.042(4) -0.001(4) 0.022(4) -0.004(4)
C21 0.044(5) 0.047(5) 0.042(4) 0.000(4) 0.013(4) -0.005(4)
C22 0.048(5) 0.055(6) 0.055(5) 0.000(5) 0.011(4) -0.015(4)
C23 0.057(5) 0.053(6) 0.065(6) 0.005(5) 0.037(5) 0.001(4)
C24 0.068(5) 0.042(5) 0.036(4) 0.001(4) 0.017(4) -0.009(4)
C25 0.081(7) 0.046(5) 0.061(6) -0.006(5) 0.033(5) -0.016(5)
C26 0.094(7) 0.067(7) 0.055(5) 0.002(6) 0.011(5) -0.010(6)
C27 0.089 0.089 0.089 0.000 0.015 0.000
C28 0.092(8) 0.053(6) 0.098(8) -0.001(7) 0.026(7) 0.010(6)
C29 0.093(9) 0.073(8) 0.116(11) 0.057(8) -0.023(8) -0.016(7)
C30 0.091(7) 0.044(5) 0.050(5) -0.001(4) 0.023(5) 0.001(5)

loop_
_atom_type_symbol
_atom_type_description
_atom_type_scat_dispersion_real
_atom_type_scat_dispersion_imag
_atom_type_scat_source
C C 0.0033 0.0016 'International Tables Vol C Tables 4.2.6.8 and 6.1.1.4'
H H 0.0000 0.0000 'International Tables Vol C Tables 4.2.6.8 and 6.1.1.4'
O O 0.0106 0.0060 'International Tables Vol C Tables 4.2.6.8 and 6.1.1.4'

loop_
_geom_angle_atom_site_label_1
_geom_angle_atom_site_label_2
_geom_angle_atom_site_label_3
_geom_angle
C2 C1 C10 112.0(8)
C2 C1 H1A 109.2
C10 C1 H1A 109.2
C2 C1 H1B 109.2
C10 C1 H1B 109.2
H1A C1 H1B 107.9
C16 O2 H2A 109.5
C3 C2 C1 113.6(9)
C3 C2 H2B 108.8
C1 C2 H2B 108.8
C3 C2 H2C 108.8
C1 C2 H2C 108.8
H2B C2 H2C 107.7
C21 O3 H3A 109.5
O1 C3 C2 124.2(10)
O1 C3 C4 117.5(10)
C2 C3 C4 118.3(8)
C25 O4 H4A 109.5
C29 C4 C28 112.9(10)
C29 C4 C3 108.1(9)
C28 C4 C3 103.4(8)
C29 C4 C5 110.1(8)
C28 C4 C5 112.9(8)
C3 C4 C5 109.0(8)
C10 C5 C6 110.9(6)
C10 C5 C4 119.0(7)
C6 C5 C4 111.0(7)
C10 C5 H5A 104.9
C6 C5 H5A 104.9
C4 C5 H5A 104.9
C7 C6 C5 111.5(7)
C7 C6 H6A 109.3
C5 C6 H6A 109.3
C7 C6 H6B 109.3
C5 C6 H6B 109.3
H6A C6 H6B 108.0
C8 C7 C6 126.4(8)
C8 C7 H7A 116.8
C6 C7 H7A 116.8
C7 C8 C14 123.6(7)
C7 C8 C9 119.9(7)
C14 C8 C9 116.5(7)
C8 C9 C11 113.4(7)
C8 C9 C10 110.7(6)
C11 C9 C10 116.1(7)
C8 C9 H9A 105.1
C11 C9 H9A 105.1
C10 C9 H9A 105.1
C19 C10 C1 111.0(8)
C19 C10 C5 113.4(7)
C1 C10 C5 107.8(7)
C19 C10 C9 109.3(7)
C1 C10 C9 108.5(7)
C5 C10 C9 106.6(7)
C12 C11 C9 114.8(7)
C12 C11 H11A 108.6
C9 C11 H11A 108.6
C12 C11 H11B 108.6
C9 C11 H11B 108.6
H11A C11 H11B 107.5
C13 C12 C11 114.8(7)
C13 C12 H12A 108.6
C11 C12 H12A 108.6
C13 C12 H12B 108.6
C11 C12 H12B 108.6
H12A C12 H12B 107.5
C17 C13 C12 118.0(7)
C17 C13 C18 108.2(7)
C12 C13 C18 109.1(6)
C17 C13 C14 101.2(6)
C12 C13 C14 110.0(7)
C18 C13 C14 110.0(6)
C8 C14 C15 117.3(7)
C8 C14 C30 106.9(8)
C15 C14 C30 106.3(7)
C8 C14 C13 111.1(6)
C15 C14 C13 102.3(7)
C30 C14 C13 112.9(7)
C16 C15 C14 106.0(7)
C16 C15 H15A 110.5
C14 C15 H15A 110.5
C16 C15 H15B 110.5
C14 C15 H15B 110.5
H15A C15 H15B 108.7
O2 C16 C15 112.8(7)
O2 C16 C17 114.7(7)
C15 C16 C17 106.3(7)
O2 C16 H16A 107.6
C15 C16 H16A 107.6
C17 C16 H16A 107.6
C20 C17 C13 118.3(6)
C20 C17 C16 113.9(7)
C13 C17 C16 104.0(7)
C20 C17 H17A 106.6
C13 C17 H17A 106.6
C16 C17 H17A 106.6
C13 C18 H18A 109.5
C13 C18 H18B 109.5
H18A C18 H18B 109.5
C13 C18 H18C 109.5
H18A C18 H18C 109.5
H18B C18 H18C 109.5
C10 C19 H19A 109.5
C10 C19 H19B 109.5
H19A C19 H19B 109.5
C10 C19 H19C 109.5
H19A C19 H19C 109.5
H19B C19 H19C 109.5
C17 C20 C21 114.3(7)
C17 C20 C22 117.6(8)
C21 C20 C22 101.1(7)
C17 C20 H20A 107.8
C21 C20 H20A 107.8
C22 C20 H20A 107.8
O3 C21 C20 114.5(7)
O3 C21 C24 114.8(7)
C20 C21 C24 104.7(6)
O3 C21 H21A 107.5
C20 C21 H21A 107.5
C24 C21 H21A 107.5
C23 C22 C20 107.7(7)
C23 C22 H22A 110.2
C20 C22 H22A 110.2
C23 C22 H22B 110.2
C20 C22 H22B 110.2
H22A C22 H22B 108.5
C22 C23 C24 106.5(7)
C22 C23 H23A 110.4
C24 C23 H23A 110.4
C22 C23 H23B 110.4
C24 C23 H23B 110.4
H23A C23 H23B 108.6
C25 C24 C23 117.6(8)
C25 C24 C21 118.2(7)
C23 C24 C21 101.8(7)
C25 C24 H24A 106.1
C23 C24 H24A 106.1
C21 C24 H24A 106.1
O4 C25 C27 111.2(9)
O4 C25 C26 110.9(8)
C27 C25 C26 110.1(10)
O4 C25 C24 100.9(8)
C27 C25 C24 110.3(8)
C26 C25 C24 113.2(9)
C25 C26 H26A 109.5
C25 C26 H26B 109.5
H26A C26 H26B 109.5
C25 C26 H26C 109.5
H26A C26 H26C 109.5
H26B C26 H26C 109.5
C25 C27 H27A 109.5
C25 C27 H27B 109.5
H27A C27 H27B 109.5
C25 C27 H27C 109.5
H27A C27 H27C 109.5
H27B C27 H27C 109.5
C4 C28 H28A 109.5
C4 C28 H28B 109.5
H28A C28 H28B 109.5
C4 C28 H28C 109.5
H28A C28 H28C 109.5
H28B C28 H28C 109.5
C4 C29 H29A 109.5
C4 C29 H29D 109.5
H29A C29 H29D 109.5
C4 C29 H29B 109.5
H29A C29 H29B 109.5
H29D C29 H29B 109.5
C14 C30 H30D 109.5
C14 C30 H30A 109.5
H30D C30 H30A 109.5
C14 C30 H30B 109.5
H30D C30 H30B 109.5
H30A C30 H30B 109.5

loop_
_geom_bond_atom_site_label_1
_geom_bond_atom_site_label_2
_geom_bond_distance
O1 C3 1.190(12)
C1 C2 1.495(13)
C1 C10 1.546(12)
C1 H1A 0.9700
C1 H1B 0.9700
O2 C16 1.416(9)
O2 H2A 0.8200
C2 C3 1.474(15)
C2 H2B 0.9700
C2 H2C 0.9700
O3 C21 1.404(10)
O3 H3A 0.8200
C3 C4 1.555(14)
O4 C25 1.449(11)
O4 H4A 0.8200
C4 C29 1.516(14)
C4 C28 1.553(15)
C4 C5 1.570(12)
C5 C10 1.548(11)
C5 C6 1.566(12)
C5 H5A 0.9800
C6 C7 1.518(13)
C6 H6A 0.9700
C6 H6B 0.9700
C7 C8 1.326(12)
C7 H7A 0.9300
C8 C14 1.506(12)
C8 C9 1.524(10)
C9 C11 1.561(11)
C9 C10 1.562(12)
C9 H9A 0.9800
C10 C19 1.515(12)
C11 C12 1.561(13)
C11 H11A 0.9700
C11 H11B 0.9700
C12 C13 1.537(10)
C12 H12A 0.9700
C12 H12B 0.9700
C13 C17 1.529(11)
C13 C18 1.543(11)
C13 C14 1.564(11)
C14 C15 1.521(11)
C14 C30 1.564(12)
C15 C16 1.514(13)
C15 H15A 0.9700
C15 H15B 0.9700
C16 C17 1.567(11)
C16 H16A 0.9800
C17 C20 1.520(12)
C17 H17A 0.9800
C18 H18A 0.9600
C18 H18B 0.9600
C18 H18C 0.9600
C19 H19A 0.9600
C19 H19B 0.9600
C19 H19C 0.9600
C20 C21 1.528(12)
C20 C22 1.550(12)
C20 H20A 0.9800
C21 C24 1.562(12)
C21 H21A 0.9800
C22 C23 1.530(14)
C22 H22A 0.9700
C22 H22B 0.9700
C23 C24 1.556(11)
C23 H23A 0.9700
C23 H23B 0.9700
C24 C25 1.528(13)
C24 H24A 0.9800
C25 C27 1.511(15)
C25 C26 1.525(15)
C26 H26A 0.9600
C26 H26B 0.9600
C26 H26C 0.9600
C27 H27A 0.9600
C27 H27B 0.9600
C27 H27C 0.9600
C28 H28A 0.9600
C28 H28B 0.9600
C28 H28C 0.9600
C29 H29A 0.9600
C29 H29D 0.9600
C29 H29B 0.9600
C30 H30D 0.9600
C30 H30A 0.9600
C30 H30B 0.9600

loop_
_geom_torsion_atom_site_label_1
_geom_torsion_atom_site_label_2
_geom_torsion_atom_site_label_3
_geom_torsion_atom_site_label_4
_geom_torsion
C10 C1 C2 C3 -57.8(11)
C1 C2 C3 O1 -132.8(12)
C1 C2 C3 C4 48.7(13)
O1 C3 C4 C29 24.2(14)
C2 C3 C4 C29 -157.1(10)
O1 C3 C4 C28 -95.7(12)
C2 C3 C4 C28 82.9(11)
O1 C3 C4 C5 143.9(10)
C2 C3 C4 C5 -37.4(12)
C29 C4 C5 C10 158.0(9)
C28 C4 C5 C10 -74.8(10)
C3 C4 C5 C10 39.5(10)
C29 C4 C5 C6 -71.5(10)
C28 C4 C5 C6 55.7(10)
C3 C4 C5 C6 170.0(8)
C10 C5 C6 C7 -38.8(10)
C4 C5 C6 C7 -173.5(7)
C5 C6 C7 C8 9.4(13)
C6 C7 C8 C14 172.6(8)
C6 C7 C8 C9 -5.7(14)
C7 C8 C9 C11 163.4(8)
C14 C8 C9 C11 -15.0(10)
C7 C8 C9 C10 30.8(11)
C14 C8 C9 C10 -147.6(7)
C2 C1 C10 C19 -68.6(10)
C2 C1 C10 C5 56.2(10)
C2 C1 C10 C9 171.3(8)
C6 C5 C10 C19 -56.9(10)
C4 C5 C10 C19 73.7(10)
C6 C5 C10 C1 179.9(8)
C4 C5 C10 C1 -49.6(10)
C6 C5 C10 C9 63.5(8)
C4 C5 C10 C9 -165.9(7)
C8 C9 C10 C19 64.5(8)
C11 C9 C10 C19 -66.7(9)
C8 C9 C10 C1 -174.3(7)
C11 C9 C10 C1 54.5(9)
C8 C9 C10 C5 -58.5(8)
C11 C9 C10 C5 170.3(7)
C8 C9 C11 C12 46.3(10)
C10 C9 C11 C12 176.2(8)
C9 C11 C12 C13 -21.0(11)
C11 C12 C13 C17 -147.3(8)
C11 C12 C13 C18 88.7(10)
C11 C12 C13 C14 -32.0(10)
C7 C8 C14 C15 25.6(12)
C9 C8 C14 C15 -156.0(7)
C7 C8 C14 C30 -93.6(10)
C9 C8 C14 C30 84.8(8)
C7 C8 C14 C13 142.8(8)
C9 C8 C14 C13 -38.8(9)
C17 C13 C14 C8 -170.8(7)
C12 C13 C14 C8 63.6(8)
C18 C13 C14 C8 -56.6(9)
C17 C13 C14 C15 -44.9(8)
C12 C13 C14 C15 -170.4(7)
C18 C13 C14 C15 69.4(8)
C17 C13 C14 C30 69.0(8)
C12 C13 C14 C30 -56.5(9)
C18 C13 C14 C30 -176.7(7)
C8 C14 C15 C16 156.5(7)
C30 C14 C15 C16 -84.0(9)
C13 C14 C15 C16 34.6(8)
C14 C15 C16 O2 115.3(8)
C14 C15 C16 C17 -11.2(9)
C12 C13 C17 C20 -74.6(10)
C18 C13 C17 C20 49.7(9)
C14 C13 C17 C20 165.3(7)
C12 C13 C17 C16 157.8(8)
C18 C13 C17 C16 -77.9(8)
C14 C13 C17 C16 37.7(8)
O2 C16 C17 C20 87.2(9)
C15 C16 C17 C20 -147.5(8)
O2 C16 C17 C13 -142.5(8)
C15 C16 C17 C13 -17.2(9)
C13 C17 C20 C21 172.5(7)
C16 C17 C20 C21 -64.7(10)
C13 C17 C20 C22 54.2(11)
C16 C17 C20 C22 177.0(7)
C17 C20 C21 O3 64.1(10)
C22 C20 C21 O3 -168.6(7)
C17 C20 C21 C24 -169.4(7)
C22 C20 C21 C24 -42.0(8)
C17 C20 C22 C23 153.5(8)
C21 C20 C22 C23 28.3(9)
C20 C22 C23 C24 -4.1(10)
C22 C23 C24 C25 -152.0(8)
C22 C23 C24 C21 -21.3(9)
O3 C21 C24 C25 -63.4(10)
C20 C21 C24 C25 170.2(8)
O3 C21 C24 C23 166.2(7)
C20 C21 C24 C23 39.8(9)
C23 C24 C25 O4 -176.8(7)
C21 C24 C25 O4 60.4(9)
C23 C24 C25 C27 -59.2(11)
C21 C24 C25 C27 178.0(9)
C23 C24 C25 C26 64.7(11)
C21 C24 C25 C26 -58.1(11)

loop_
_cod_related_entry_id
_cod_related_entry_database
_cod_related_entry_code
1 ChemSpider 24628029
